data_7005294
loop_
_publ_author_name
'Br\"oring, Martin'
'Kleeberg, Christian'

_publ_section_title
;
 Cyclometalation vs. Werner-type coordination of sterically enforced
 palladium(II)-1,3-bis(pyridyl-2-imino)isoindolines (Pd-BPIs).
;
_journal_issue 11
_journal_name_full 'Dalton transactions (Cambridge, England : 2003)'
_journal_page_first 1101
_journal_page_last 1103
_journal_paper_doi 10.1039/b700400a
_journal_year 2007
_chemical_formula_moiety 'C24 H23 N5 O2 Pd, C H2 Cl2, O0.21 H0.42'
_chemical_formula_sum 'C25 H25.42 Cl2 N5 O2.21 Pd'
_chemical_formula_weight 608.62
_space_group_IT_number 2
_symmetry_cell_setting triclinic
_symmetry_Int_Tables_number 2
_symmetry_space_group_name_Hall '-P 1'
_symmetry_space_group_name_H-M 'P -1'
_atom_sites_solution_hydrogens geom
_atom_sites_solution_primary direct
_atom_sites_solution_secondary difmap
_audit_creation_method SHELXL-97
_cell_angle_alpha 115.166(14)
_cell_angle_beta 100.800(14)
_cell_angle_gamma 96.971(15)
_cell_formula_units_Z 4
_cell_length_a 12.6799(16)
_cell_length_b 14.5846(18)
_cell_length_c 15.753(2)
_cell_measurement_reflns_used 8000
_cell_measurement_temperature 193(2)
_cell_measurement_theta_max 26.05
_cell_measurement_theta_min 1.65
_cell_volume 2522.9(7)
_computing_cell_refinement 'Stoe Cell'
_computing_data_collection 'Stoe Expose'
_computing_data_reduction 'Stoe Integrate'
_computing_publication_material 'WinGX v1.64.05'
_computing_structure_refinement 'SHELXL-97 (Sheldrick, 1997)'
_computing_structure_solution 'SHELXS-97 (Sheldrick, 1990)'
_diffrn_ambient_temperature 193(2)
_diffrn_measured_fraction_theta_full 0.939
_diffrn_measured_fraction_theta_max 0.939
_diffrn_measurement_device_type 'IPDS-1 (Stoe)'
_diffrn_measurement_method phi-scans
_diffrn_radiation_monochromator graphite
_diffrn_radiation_probe x-ray
_diffrn_radiation_type MoK\a
_diffrn_radiation_wavelength 0.71073
_diffrn_reflns_av_R_equivalents 0.0488
_diffrn_reflns_av_sigmaI/netI 0.0489
_diffrn_reflns_limit_h_max 15
_diffrn_reflns_limit_h_min -15
_diffrn_reflns_limit_k_max 17
_diffrn_reflns_limit_k_min -17
_diffrn_reflns_limit_l_max 18
_diffrn_reflns_limit_l_min -18
_diffrn_reflns_number 22917
_diffrn_reflns_theta_full 25.00
_diffrn_reflns_theta_max 25.03
_diffrn_reflns_theta_min 1.92
_diffrn_source 'fine-focus sealed tube'
_exptl_absorpt_coefficient_mu 0.974
_exptl_absorpt_correction_T_max 0.89016
_exptl_absorpt_correction_T_min 0.71822
_exptl_absorpt_correction_type gaussian
_exptl_absorpt_process_details 'XPREP 6.13'
_exptl_crystal_colour red
_exptl_crystal_density_diffrn 1.614
_exptl_crystal_density_method 'not measured'
_exptl_crystal_description block
_exptl_crystal_F_000 1281
_exptl_crystal_recrystallization_method 'evap. of a sol. in CH2Cl2 '
_exptl_crystal_size_max 0.44
_exptl_crystal_size_mid 0.35
_exptl_crystal_size_min 0.14
_refine_diff_density_max 0.966
_refine_diff_density_min -1.026
_refine_diff_density_rms 0.100
_refine_ls_extinction_method none
_refine_ls_goodness_of_fit_ref 1.050
_refine_ls_hydrogen_treatment mixed
_refine_ls_matrix_type full
_refine_ls_number_parameters 677
_refine_ls_number_reflns 8379
_refine_ls_number_restraints 3
_refine_ls_restrained_S_all 1.049
_refine_ls_R_factor_all 0.0574
_refine_ls_R_factor_gt 0.0427
_refine_ls_shift/su_max 0.001
_refine_ls_shift/su_mean 0.000
_refine_ls_structure_factor_coef Fsqd
_refine_ls_weighting_details 'calc w=1/[\s^2^(Fo^2^)+(0.0658P)^2^+2.9188P] where P=(Fo^2^+2Fc^2^)/3'
_refine_ls_weighting_scheme calc
_refine_ls_wR_factor_gt 0.1112
_refine_ls_wR_factor_ref 0.1174
_reflns_number_gt 6497
_reflns_number_total 8379
_reflns_threshold_expression >2sigma(I)
_cod_data_source_file b700400a.txt
_cod_data_source_block ck7ck
_cod_original_cell_volume 2522.9(5)
_cod_database_code 7005294

loop_
_symmetry_equiv_pos_as_xyz
'x, y, z'
'-x, -y, -z'

loop_
_atom_site_label
_atom_site_type_symbol
_atom_site_fract_x
_atom_site_fract_y
_atom_site_fract_z
_atom_site_U_iso_or_equiv
_atom_site_adp_type
_atom_site_occupancy
_atom_site_symmetry_multiplicity
_atom_site_calc_flag
_atom_site_refinement_flags
_atom_site_disorder_assembly
_atom_site_disorder_group
C1 C 0.3773(5) 0.2079(6) 0.0047(4) 0.062(2) Uani 1 1 d . . .
H1A H 0.3458 0.1344 -0.0169 0.093 Uiso 1 1 calc R . .
H1B H 0.3924 0.2464 0.0756 0.093 Uiso 1 1 calc R . .
H1C H 0.4461 0.2145 -0.0142 0.093 Uiso 1 1 calc R . .
C2 C 0.2971(4) 0.2516(4) -0.0416(3) 0.0381(13) Uani 1 1 d . . .
C3 C 0.2814(4) 0.3501(4) 0.0116(4) 0.0428(14) Uani 1 1 d . . .
H3 H 0.3291 0.3929 0.0749 0.051 Uiso 1 1 calc R . .
C4 C 0.1991(4) 0.3885(4) -0.0238(4) 0.0386(13) Uani 1 1 d . . .
C5 C 0.1835(5) 0.4953(4) 0.0348(4) 0.0562(16) Uani 1 1 d . . .
H5A H 0.2165 0.5182 0.1040 0.084 Uiso 1 1 calc R . .
H5B H 0.1046 0.4941 0.0238 0.084 Uiso 1 1 calc R . .
H5C H 0.2193 0.5434 0.0149 0.084 Uiso 1 1 calc R . .
C6 C 0.1284(4) 0.3207(4) -0.1139(3) 0.0323(11) Uani 1 1 d . . .
H6 H 0.0675 0.3417 -0.1399 0.039 Uiso 1 1 calc R . .
C7 C 0.1453(4) 0.2216(3) -0.1672(3) 0.0263(10) Uani 1 1 d . . .
C8 C 0.0549(3) 0.0607(3) -0.3035(3) 0.0229(9) Uani 1 1 d . . .
C9 C -0.0379(3) -0.0033(3) -0.3917(3) 0.0230(9) Uani 1 1 d . . .
C10 C -0.1341(4) 0.0192(4) -0.4268(3) 0.0299(11) Uani 1 1 d . . .
H10 H -0.1519 0.0842 -0.3928 0.036 Uiso 1 1 calc R . .
C11 C -0.2041(4) -0.0584(4) -0.5147(3) 0.0315(11) Uani 1 1 d . . .
H11 H -0.2704 -0.0453 -0.5422 0.038 Uiso 1 1 calc R . .
C12 C -0.1790(4) -0.1538(4) -0.5628(3) 0.0326(11) Uani 1 1 d . . .
H12 H -0.2284 -0.2049 -0.6225 0.039 Uiso 1 1 calc R . .
C13 C -0.0831(4) -0.1764(4) -0.5255(3) 0.0296(10) Uani 1 1 d . . .
H13 H -0.0663 -0.2424 -0.5578 0.036 Uiso 1 1 calc R . .
C14 C -0.0128(3) -0.0984(3) -0.4389(3) 0.0234(9) Uani 1 1 d . . .
C15 C 0.0962(3) -0.0940(3) -0.3817(3) 0.0243(10) Uani 1 1 d . . .
C16 C 0.2509(4) -0.1686(4) -0.3652(3) 0.0286(10) Uani 1 1 d . . .
C17 C 0.2798(4) -0.2639(4) -0.4070(4) 0.0350(11) Uani 1 1 d . . .
H17 H 0.2324 -0.3181 -0.4661 0.042 Uiso 1 1 calc R . .
C18 C 0.3757(4) -0.2816(4) -0.3649(4) 0.0382(12) Uani 1 1 d . . .
C19 C 0.4062(5) -0.3852(5) -0.4080(5) 0.0569(16) Uani 1 1 d . . .
H19A H 0.3394 -0.4400 -0.4478 0.085 Uiso 1 1 calc R . .
H19B H 0.4434 -0.3988 -0.3555 0.085 Uiso 1 1 calc R . .
H19C H 0.4557 -0.3844 -0.4486 0.085 Uiso 1 1 calc R . .
C20 C 0.4393(4) -0.2009(4) -0.2768(4) 0.0377(12) Uani 1 1 d . . .
H20 H 0.5044 -0.2106 -0.2437 0.045 Uiso 1 1 calc R . .
C21 C 0.4094(4) -0.1070(4) -0.2367(4) 0.0345(11) Uani 1 1 d . . .
C22 C 0.4772(5) -0.0277(5) -0.1362(4) 0.0509(15) Uani 1 1 d . . .
H22A H 0.5256 -0.0608 -0.1079 0.076 Uiso 1 1 calc R . .
H22B H 0.4280 -0.0001 -0.0950 0.076 Uiso 1 1 calc R . .
H22C H 0.5218 0.0292 -0.1403 0.076 Uiso 1 1 calc R . .
C23 C 0.4662(4) 0.1854(4) -0.2206(4) 0.0388(13) Uani 1 1 d . . .
C24 C 0.5837(5) 0.2496(5) -0.1821(5) 0.0582(17) Uani 1 1 d . B .
H24A H 0.6351 0.2038 -0.1861 0.087 Uiso 1 1 calc R . .
H24B H 0.5960 0.3012 -0.1142 0.087 Uiso 1 1 calc R . .
H24C H 0.5958 0.2852 -0.2212 0.087 Uiso 1 1 calc R . .
C25 C 0.9892(4) 0.6502(4) 0.6154(4) 0.0386(12) Uani 1 1 d . . .
H25A H 0.9270 0.6027 0.6148 0.058 Uiso 1 1 calc R . .
H25B H 1.0361 0.6099 0.5787 0.058 Uiso 1 1 calc R . .
H25C H 0.9614 0.6924 0.5855 0.058 Uiso 1 1 calc R . .
C26 C 1.0551(4) 0.7201(4) 0.7185(4) 0.0321(11) Uani 1 1 d . . .
C27 C 1.1499(4) 0.6972(4) 0.7542(4) 0.0362(12) Uani 1 1 d . . .
H27 H 1.1683 0.6339 0.7156 0.043 Uiso 1 1 calc R . .
C28 C 1.2200(4) 0.7647(4) 0.8460(4) 0.0385(12) Uani 1 1 d . . .
C29 C 1.3208(5) 0.7375(5) 0.8885(5) 0.0522(15) Uani 1 1 d . . .
H29A H 1.3656 0.7989 0.9476 0.078 Uiso 1 1 calc R . .
H29B H 1.3642 0.7146 0.8410 0.078 Uiso 1 1 calc R . .
H29C H 1.2983 0.6815 0.9046 0.078 Uiso 1 1 calc R . .
C30 C 1.1929(4) 0.8574(4) 0.8950(4) 0.0328(11) Uani 1 1 d . . .
H30 H 1.2412 0.9076 0.9557 0.039 Uiso 1 1 calc R . .
C31 C 1.0972(4) 0.8802(4) 0.8587(3) 0.0269(10) Uani 1 1 d . . .
C32 C 1.0083(3) 1.0207(4) 0.8884(3) 0.0250(10) Uani 1 1 d . . .
C33 C 1.0023(3) 1.1283(3) 0.9507(3) 0.0248(10) Uani 1 1 d . . .
C34 C 1.0692(4) 1.2036(4) 1.0400(3) 0.0313(11) Uani 1 1 d . . .
H34 H 1.1342 1.1915 1.0707 0.038 Uiso 1 1 calc R . .
C35 C 1.0382(4) 1.2969(4) 1.0831(3) 0.0348(11) Uani 1 1 d . . .
H35 H 1.0828 1.3498 1.1443 0.042 Uiso 1 1 calc R . .
C36 C 0.9431(4) 1.3147(4) 1.0385(4) 0.0363(12) Uani 1 1 d . . .
H36 H 0.9242 1.3799 1.0694 0.044 Uiso 1 1 calc R . .
C37 C 0.8752(4) 1.2389(4) 0.9495(3) 0.0326(11) Uani 1 1 d . . .
H37 H 0.8101 1.2508 0.9186 0.039 Uiso 1 1 calc R . .
C38 C 0.9062(4) 1.1452(4) 0.9075(3) 0.0272(10) Uani 1 1 d . . .
C39 C 0.8505(4) 1.0467(4) 0.8183(3) 0.0272(10) Uani 1 1 d . . .
C40 C 0.6931(4) 0.9418(4) 0.6874(3) 0.0297(10) Uani 1 1 d . . .
C41 C 0.5950(4) 0.9523(4) 0.6395(4) 0.0339(11) Uani 1 1 d . . .
H41 H 0.5719 1.0157 0.6680 0.041 Uiso 1 1 calc R . .
C42 C 0.5307(4) 0.8739(4) 0.5522(4) 0.0368(12) Uani 1 1 d . . .
C43 C 0.4262(4) 0.8858(5) 0.4986(4) 0.0502(15) Uani 1 1 d . . .
H43A H 0.3647 0.8302 0.4865 0.075 Uiso 1 1 calc R . .
H43B H 0.4343 0.8815 0.4364 0.075 Uiso 1 1 calc R . .
H43C H 0.4115 0.9535 0.5379 0.075 Uiso 1 1 calc R . .
C44 C 0.5700(4) 0.7848(4) 0.5148(4) 0.0384(12) Uani 1 1 d . . .
H44 H 0.5302 0.7296 0.4529 0.046 Uiso 1 1 calc R . .
C45 C 0.6652(4) 0.7730(4) 0.5641(3) 0.0326(11) Uani 1 1 d . . .
C46 C 0.7042(5) 0.6759(4) 0.5147(4) 0.0448(14) Uani 1 1 d . . .
H46A H 0.6725 0.6450 0.4443 0.067 Uiso 1 1 calc R . .
H46B H 0.6809 0.6264 0.5382 0.067 Uiso 1 1 calc R . .
H46C H 0.7848 0.6926 0.5294 0.067 Uiso 1 1 calc R . .
C47 C 0.7241(4) 0.6558(4) 0.7254(3) 0.0333(11) Uani 1 1 d . . .
C48 C 0.6889(5) 0.5423(4) 0.6993(4) 0.0496(15) Uani 1 1 d . . .
H48A H 0.6107 0.5165 0.6638 0.074 Uiso 1 1 calc R . .
H48B H 0.7003 0.5345 0.7589 0.074 Uiso 1 1 calc R . .
H48C H 0.7328 0.5023 0.6584 0.074 Uiso 1 1 calc R . .
C49 C -0.0876(4) 0.3047(4) -0.3361(4) 0.0394(12) Uani 1 1 d . . .
H49A H -0.1181 0.2596 -0.4069 0.047 Uiso 1 1 calc R . .
H49B H -0.0266 0.2776 -0.3127 0.047 Uiso 1 1 calc R . .
C50 C 0.6433(7) 0.5854(8) 0.1966(8) 0.107(3) Uani 1 1 d . . .
H50A H 0.6444 0.6606 0.2271 0.129 Uiso 1 1 calc R A 3
H50B H 0.6320 0.5596 0.1256 0.129 Uiso 1 1 calc R A 3
N1 N 0.2341(3) 0.1905(3) -0.1360(3) 0.0275(9) Uani 1 1 d . B .
N2 N 0.0622(3) 0.1586(3) -0.2516(3) 0.0242(8) Uani 1 1 d . . .
N3 N 0.1261(3) -0.0014(3) -0.2972(2) 0.0251(8) Uani 1 1 d . B .
N4 N 0.1495(3) -0.1663(3) -0.4142(3) 0.0281(9) Uani 1 1 d . . .
N5 N 0.3186(3) -0.0870(3) -0.2816(3) 0.0269(8) Uani 1 1 d . B .
N6 N 1.0233(3) 0.8088(3) 0.7726(3) 0.0263(8) Uani 1 1 d . . .
N7 N 1.0845(3) 0.9793(3) 0.9139(3) 0.0273(9) Uani 1 1 d . . .
N8 N 0.9187(3) 0.9790(3) 0.8057(3) 0.0256(8) Uani 1 1 d . . .
N9 N 0.7518(3) 1.0331(3) 0.7695(3) 0.0311(9) Uani 1 1 d . . .
N10 N 0.7259(3) 0.8501(3) 0.6539(3) 0.0283(9) Uani 1 1 d . . .
O1 O 0.4421(3) 0.1386(3) -0.1726(2) 0.0386(9) Uani 1 1 d . B .
O2 O 0.393(3) 0.193(2) -0.285(3) 0.071(10) Uani 0.34(12) 1 d P B 1
O2' O 0.412(3) 0.174(3) -0.2943(16) 0.097(7) Uani 0.66(12) 1 d P B 2
O3 O 0.8034(3) 0.6741(2) 0.6903(2) 0.0323(8) Uani 1 1 d . . .
O4 O 0.6795(3) 0.7196(3) 0.7755(3) 0.0482(10) Uani 1 1 d . . .
Pd1 Pd 0.28023(3) 0.05801(3) -0.22057(2) 0.02488(11) Uani 1 1 d . . .
Pd2 Pd 0.86687(3) 0.82797(3) 0.72765(2) 0.02519(11) Uani 1 1 d . . .
Cl1 Cl -0.19027(15) 0.30028(14) -0.27700(13) 0.0689(5) Uani 1 1 d . . .
Cl2 Cl -0.0362(2) 0.43214(15) -0.3145(2) 0.0956(7) Uani 1 1 d . . .
Cl3 Cl 0.7657(2) 0.56203(19) 0.24798(19) 0.1004(7) Uani 1 1 d . C .
Cl4 Cl 0.5427(4) 0.5182(5) 0.2202(4) 0.105(2) Uani 0.476(7) 1 d P C 3
Cl4' Cl 0.5523(5) 0.4967(5) 0.0939(8) 0.196(6) Uani 0.524(7) 1 d P C 4
O5 O 0.7284(8) 0.9314(8) 0.9125(8) 0.055(4) Uani 0.422(13) 1 d PD . .
H51A H 0.710(11) 0.861(5) 0.861(8) 0.065 Uiso 0.422(13) 1 d PD . .
H51B H 0.800(6) 0.940(10) 0.950(9) 0.065 Uiso 0.422(13) 1 d PD . .

loop_
_atom_site_aniso_label
_atom_site_aniso_U_11
_atom_site_aniso_U_22
_atom_site_aniso_U_33
_atom_site_aniso_U_23
_atom_site_aniso_U_13
_atom_site_aniso_U_12
C1 0.057(4) 0.094(5) 0.015(2) 0.006(3) -0.004(2) 0.043(4)
C2 0.024(2) 0.049(3) 0.024(2) 0.004(2) -0.0009(19) 0.010(2)
C3 0.030(3) 0.049(3) 0.025(2) 0.001(2) -0.002(2) 0.001(2)
C4 0.041(3) 0.032(3) 0.028(3) 0.006(2) 0.004(2) -0.003(2)
C5 0.064(4) 0.036(3) 0.041(3) 0.002(3) -0.002(3) 0.001(3)
C6 0.033(2) 0.031(3) 0.029(2) 0.012(2) 0.003(2) 0.005(2)
C7 0.029(2) 0.025(2) 0.020(2) 0.0085(19) 0.0038(18) 0.0020(19)
C8 0.020(2) 0.028(2) 0.018(2) 0.0095(19) 0.0026(16) 0.0022(18)
C9 0.025(2) 0.025(2) 0.016(2) 0.0093(18) 0.0015(16) 0.0020(18)
C10 0.030(2) 0.032(3) 0.027(2) 0.014(2) 0.0030(19) 0.006(2)
C11 0.023(2) 0.043(3) 0.025(2) 0.017(2) -0.0039(18) 0.003(2)
C12 0.028(2) 0.038(3) 0.018(2) 0.006(2) -0.0036(18) -0.003(2)
C13 0.029(2) 0.031(3) 0.021(2) 0.007(2) 0.0045(18) 0.005(2)
C14 0.020(2) 0.032(2) 0.017(2) 0.0117(19) 0.0014(16) 0.0039(18)
C15 0.025(2) 0.028(2) 0.020(2) 0.0109(19) 0.0072(17) 0.0033(19)
C16 0.031(2) 0.031(2) 0.024(2) 0.013(2) 0.0078(19) 0.008(2)
C17 0.036(3) 0.040(3) 0.030(3) 0.016(2) 0.007(2) 0.014(2)
C18 0.042(3) 0.039(3) 0.042(3) 0.022(3) 0.016(2) 0.018(2)
C19 0.054(4) 0.046(3) 0.066(4) 0.020(3) 0.012(3) 0.026(3)
C20 0.034(3) 0.047(3) 0.039(3) 0.026(3) 0.006(2) 0.015(2)
C21 0.030(2) 0.041(3) 0.034(3) 0.020(2) 0.002(2) 0.012(2)
C22 0.046(3) 0.053(4) 0.037(3) 0.015(3) -0.014(2) 0.018(3)
C23 0.026(2) 0.039(3) 0.038(3) 0.010(3) -0.001(2) 0.003(2)
C24 0.033(3) 0.055(4) 0.070(4) 0.024(3) -0.001(3) -0.006(3)
C25 0.045(3) 0.035(3) 0.032(3) 0.010(2) 0.016(2) 0.011(2)
C26 0.036(3) 0.032(3) 0.033(3) 0.016(2) 0.015(2) 0.010(2)
C27 0.039(3) 0.036(3) 0.044(3) 0.021(3) 0.020(2) 0.017(2)
C28 0.036(3) 0.047(3) 0.047(3) 0.030(3) 0.017(2) 0.019(2)
C29 0.042(3) 0.054(4) 0.068(4) 0.032(3) 0.013(3) 0.027(3)
C30 0.030(2) 0.038(3) 0.031(3) 0.018(2) 0.005(2) 0.007(2)
C31 0.025(2) 0.032(2) 0.026(2) 0.015(2) 0.0087(18) 0.008(2)
C32 0.023(2) 0.032(2) 0.025(2) 0.016(2) 0.0073(18) 0.008(2)
C33 0.025(2) 0.029(2) 0.024(2) 0.015(2) 0.0059(18) 0.0058(19)
C34 0.031(2) 0.034(3) 0.026(2) 0.014(2) 0.0021(19) 0.007(2)
C35 0.041(3) 0.030(3) 0.023(2) 0.007(2) 0.000(2) 0.002(2)
C36 0.044(3) 0.026(3) 0.031(3) 0.007(2) 0.005(2) 0.010(2)
C37 0.036(3) 0.031(3) 0.030(2) 0.014(2) 0.005(2) 0.013(2)
C38 0.028(2) 0.029(2) 0.024(2) 0.014(2) 0.0049(18) 0.005(2)
C39 0.032(2) 0.030(2) 0.022(2) 0.014(2) 0.0048(19) 0.010(2)
C40 0.030(2) 0.033(3) 0.023(2) 0.014(2) 0.0011(19) 0.004(2)
C41 0.031(2) 0.041(3) 0.032(3) 0.020(2) 0.003(2) 0.009(2)
C42 0.030(2) 0.048(3) 0.034(3) 0.026(3) -0.001(2) 0.005(2)
C43 0.035(3) 0.060(4) 0.048(3) 0.030(3) -0.009(2) 0.000(3)
C44 0.039(3) 0.039(3) 0.027(3) 0.015(2) -0.005(2) -0.005(2)
C45 0.037(3) 0.030(3) 0.027(2) 0.014(2) 0.003(2) 0.000(2)
C46 0.060(3) 0.032(3) 0.025(3) 0.003(2) -0.002(2) 0.004(3)
C47 0.030(2) 0.040(3) 0.026(2) 0.017(2) -0.002(2) 0.003(2)
C48 0.053(3) 0.045(3) 0.044(3) 0.020(3) 0.007(3) -0.003(3)
C49 0.045(3) 0.039(3) 0.026(2) 0.008(2) 0.007(2) 0.010(2)
C50 0.070(5) 0.105(7) 0.110(8) 0.027(6) 0.003(5) 0.010(5)
N1 0.0235(19) 0.033(2) 0.0201(18) 0.0081(17) 0.0029(15) 0.0062(17)
N2 0.0235(18) 0.025(2) 0.0194(18) 0.0083(16) 0.0004(14) 0.0053(16)
N3 0.0243(18) 0.029(2) 0.0176(18) 0.0100(16) 0.0016(14) 0.0007(16)
N4 0.0279(19) 0.031(2) 0.0205(18) 0.0081(17) 0.0050(15) 0.0075(17)
N5 0.0265(19) 0.031(2) 0.0234(19) 0.0128(17) 0.0032(15) 0.0096(17)
N6 0.0299(19) 0.029(2) 0.0229(19) 0.0128(17) 0.0080(16) 0.0104(17)
N7 0.0258(19) 0.032(2) 0.0249(19) 0.0153(18) 0.0018(15) 0.0065(17)
N8 0.0272(19) 0.032(2) 0.0216(18) 0.0151(17) 0.0065(15) 0.0081(17)
N9 0.033(2) 0.031(2) 0.024(2) 0.0091(18) 0.0024(16) 0.0092(18)
N10 0.032(2) 0.028(2) 0.0228(19) 0.0132(17) 0.0022(16) 0.0032(17)
O1 0.0227(16) 0.052(2) 0.0314(18) 0.0161(17) -0.0032(14) 0.0014(16)
O2 0.035(12) 0.069(17) 0.14(3) 0.089(16) -0.004(12) 0.005(13)
O2' 0.041(8) 0.178(17) 0.056(9) 0.076(9) -0.031(6) -0.044(9)
O3 0.0354(18) 0.0286(17) 0.0312(17) 0.0127(15) 0.0082(14) 0.0063(14)
O4 0.048(2) 0.053(2) 0.044(2) 0.018(2) 0.0208(18) 0.0147(19)
Pd1 0.01956(18) 0.0316(2) 0.01717(17) 0.00731(15) 0.00085(13) 0.00508(14)
Pd2 0.02744(19) 0.0254(2) 0.02179(19) 0.01049(15) 0.00500(14) 0.00632(15)
Cl1 0.0688(10) 0.0715(11) 0.0575(10) 0.0141(9) 0.0345(8) 0.0165(9)
Cl2 0.1027(15) 0.0478(10) 0.137(2) 0.0359(12) 0.0527(15) 0.0107(10)
Cl3 0.1057(17) 0.0824(15) 0.0952(16) 0.0326(13) 0.0116(13) 0.0137(13)
Cl4 0.073(3) 0.134(5) 0.097(4) 0.050(3) 0.019(3) 0.000(3)
Cl4' 0.086(4) 0.091(4) 0.301(13) 0.042(5) -0.052(5) -0.020(3)
O5 0.048(6) 0.051(6) 0.065(7) 0.029(6) 0.005(5) 0.019(5)

loop_
_atom_type_symbol
_atom_type_description
_atom_type_scat_dispersion_real
_atom_type_scat_dispersion_imag
_atom_type_scat_source
C C 0.0033 0.0016 'International Tables Vol C Tables 4.2.6.8 and 6.1.1.4'
H H 0.0000 0.0000 'International Tables Vol C Tables 4.2.6.8 and 6.1.1.4'
N N 0.0061 0.0033 'International Tables Vol C Tables 4.2.6.8 and 6.1.1.4'
O O 0.0106 0.0060 'International Tables Vol C Tables 4.2.6.8 and 6.1.1.4'
Pd Pd -0.9988 1.0072 'International Tables Vol C Tables 4.2.6.8 and 6.1.1.4'
Cl Cl 0.1484 0.1585 'International Tables Vol C Tables 4.2.6.8 and 6.1.1.4'

loop_
_geom_angle_atom_site_label_1
_geom_angle_atom_site_label_2
_geom_angle_atom_site_label_3
_geom_angle
_geom_angle_site_symmetry_1
_geom_angle_site_symmetry_3
_geom_angle_publ_flag
N1 C2 C3 120.0(5) . . ?
N1 C2 C1 119.5(5) . . ?
C3 C2 C1 120.4(5) . . ?
C4 C3 C2 122.5(5) . . ?
C3 C4 C6 116.2(5) . . ?
C3 C4 C5 121.7(5) . . ?
C6 C4 C5 122.1(5) . . ?
C4 C6 C7 120.8(5) . . ?
N1 C7 N2 123.8(4) . . ?
N1 C7 C6 121.7(4) . . ?
N2 C7 C6 114.4(4) . . ?
N2 C8 N3 130.9(4) . . ?
N2 C8 C9 121.2(4) . . ?
N3 C8 C9 107.7(4) . . ?
C14 C9 C10 122.1(4) . . ?
C14 C9 C8 106.9(4) . . ?
C10 C9 C8 130.9(4) . . ?
C9 C10 C11 116.6(5) . . ?
C12 C11 C10 121.5(5) . . ?
C11 C12 C13 121.3(4) . . ?
C12 C13 C14 117.0(4) . . ?
C9 C14 C13 121.4(4) . . ?
C9 C14 C15 107.2(4) . . ?
C13 C14 C15 131.4(4) . . ?
N4 C15 N3 130.2(4) . . ?
N4 C15 C14 122.0(4) . . ?
N3 C15 C14 107.7(4) . . ?
N5 C16 N4 124.9(4) . . ?
N5 C16 C17 121.2(4) . . ?
N4 C16 C17 114.0(4) . . ?
C18 C17 C16 121.7(5) . . ?
C17 C18 C20 116.5(5) . . ?
C17 C18 C19 122.2(5) . . ?
C20 C18 C19 121.2(5) . . ?
C21 C20 C18 120.9(5) . . ?
N5 C21 C20 122.6(5) . . ?
N5 C21 C22 120.2(5) . . ?
C20 C21 C22 117.1(5) . . ?
O2' C23 O1 126.3(9) . . ?
O2' C23 O2 17(3) . . ?
O1 C23 O2 122.5(16) . . ?
O2' C23 C24 119.3(11) . . ?
O1 C23 C24 113.9(5) . . ?
O2 C23 C24 122.5(14) . . ?
C27 C26 N6 121.5(5) . . ?
C27 C26 C25 118.9(5) . . ?
N6 C26 C25 119.5(5) . . ?
C26 C27 C28 121.4(5) . . ?
C30 C28 C27 116.4(5) . . ?
C30 C28 C29 121.7(5) . . ?
C27 C28 C29 121.9(5) . . ?
C28 C30 C31 121.9(5) . . ?
N6 C31 N7 123.9(4) . . ?
N6 C31 C30 121.1(4) . . ?
N7 C31 C30 115.0(4) . . ?
N7 C32 N8 130.6(4) . . ?
N7 C32 C33 121.9(4) . . ?
N8 C32 C33 107.5(4) . . ?
C38 C33 C34 120.9(4) . . ?
C38 C33 C32 107.5(4) . . ?
C34 C33 C32 131.5(4) . . ?
C35 C34 C33 117.8(5) . . ?
C34 C35 C36 121.3(4) . . ?
C35 C36 C37 121.1(5) . . ?
C38 C37 C36 117.2(5) . . ?
C33 C38 C37 121.8(4) . . ?
C33 C38 C39 106.8(4) . . ?
C37 C38 C39 131.4(4) . . ?
N9 C39 N8 129.8(4) . . ?
N9 C39 C38 121.6(4) . . ?
N8 C39 C38 108.4(4) . . ?
N10 C40 C41 121.6(4) . . ?
N10 C40 N9 125.2(4) . . ?
C41 C40 N9 113.2(4) . . ?
C42 C41 C40 121.9(5) . . ?
C41 C42 C44 115.8(5) . . ?
C41 C42 C43 122.2(5) . . ?
C44 C42 C43 122.0(5) . . ?
C42 C44 C45 122.2(5) . . ?
N10 C45 C44 121.3(5) . . ?
N10 C45 C46 120.6(5) . . ?
C44 C45 C46 118.0(4) . . ?
O4 C47 O3 126.5(5) . . ?
O4 C47 C48 120.5(5) . . ?
O3 C47 C48 113.0(5) . . ?
Cl1 C49 Cl2 111.2(3) . . ?
Cl4' C50 Cl4 68.9(5) . . ?
Cl4' C50 Cl3 123.3(7) . . ?
Cl4 C50 Cl3 104.2(6) . . ?
C7 N1 C2 117.6(4) . . ?
C7 N1 Pd1 124.0(3) . . ?
C2 N1 Pd1 118.4(3) . . ?
C8 N2 C7 123.7(4) . . ?
C8 N3 C15 109.4(4) . . ?
C8 N3 Pd1 121.5(3) . . ?
C15 N3 Pd1 121.3(3) . . ?
C15 N4 C16 125.6(4) . . ?
C21 N5 C16 116.8(4) . . ?
C21 N5 Pd1 121.2(3) . . ?
C16 N5 Pd1 121.9(3) . . ?
C26 N6 C31 117.1(4) . . ?
C26 N6 Pd2 120.3(3) . . ?
C31 N6 Pd2 122.5(3) . . ?
C32 N7 C31 125.3(4) . . ?
C39 N8 C32 109.0(4) . . ?
C39 N8 Pd2 123.4(3) . . ?
C32 N8 Pd2 120.1(3) . . ?
C39 N9 C40 124.8(4) . . ?
C40 N10 C45 116.7(4) . . ?
C40 N10 Pd2 123.0(3) . . ?
C45 N10 Pd2 120.2(3) . . ?
C23 O1 Pd1 113.7(3) . . ?
C47 O3 Pd2 117.1(3) . . ?
N3 Pd1 N1 88.64(15) . . ?
N3 Pd1 O1 161.30(15) . . ?
N1 Pd1 O1 90.49(14) . . ?
N3 Pd1 N5 91.25(15) . . ?
N1 Pd1 N5 166.22(15) . . ?
O1 Pd1 N5 93.97(15) . . ?
N8 Pd2 N6 90.14(16) . . ?
N8 Pd2 O3 160.24(13) . . ?
N6 Pd2 O3 89.22(14) . . ?
N8 Pd2 N10 89.49(15) . . ?
N6 Pd2 N10 165.01(14) . . ?
O3 Pd2 N10 96.12(14) . . ?

loop_
_geom_bond_atom_site_label_1
_geom_bond_atom_site_label_2
_geom_bond_distance
_geom_bond_site_symmetry_2
_geom_bond_publ_flag
C1 C2 1.498(8) . ?
C2 N1 1.378(6) . ?
C2 C3 1.384(8) . ?
C3 C4 1.380(8) . ?
C4 C6 1.382(7) . ?
C4 C5 1.495(8) . ?
C6 C7 1.397(7) . ?
C7 N1 1.349(6) . ?
C7 N2 1.387(6) . ?
C8 N2 1.289(6) . ?
C8 N3 1.374(6) . ?
C8 C9 1.484(6) . ?
C9 C14 1.376(6) . ?
C9 C10 1.378(7) . ?
C10 C11 1.396(6) . ?
C11 C12 1.383(7) . ?
C12 C13 1.388(7) . ?
C13 C14 1.389(6) . ?
C14 C15 1.479(6) . ?
C15 N4 1.294(6) . ?
C15 N3 1.377(6) . ?
C16 N5 1.372(6) . ?
C16 N4 1.383(6) . ?
C16 C17 1.391(7) . ?
C17 C18 1.379(7) . ?
C18 C20 1.386(7) . ?
C18 C19 1.504(8) . ?
C20 C21 1.378(7) . ?
C21 N5 1.365(6) . ?
C21 C22 1.508(7) . ?
C23 O2' 1.167(19) . ?
C23 O1 1.267(7) . ?
C23 O2 1.28(3) . ?
C23 C24 1.518(7) . ?
C25 C26 1.500(7) . ?
C26 C27 1.371(7) . ?
C26 N6 1.372(6) . ?
C27 C28 1.395(8) . ?
C28 C30 1.367(7) . ?
C28 C29 1.505(8) . ?
C30 C31 1.382(7) . ?
C31 N6 1.374(6) . ?
C31 N7 1.382(6) . ?
C32 N7 1.289(6) . ?
C32 N8 1.401(6) . ?
C32 C33 1.475(6) . ?
C33 C38 1.382(7) . ?
C33 C34 1.386(6) . ?
C34 C35 1.382(7) . ?
C35 C36 1.389(7) . ?
C36 C37 1.389(7) . ?
C37 C38 1.386(7) . ?
C38 C39 1.484(6) . ?
C39 N9 1.283(6) . ?
C39 N8 1.367(6) . ?
C40 N10 1.363(6) . ?
C40 C41 1.390(7) . ?
C40 N9 1.390(6) . ?
C41 C42 1.371(7) . ?
C42 C44 1.379(8) . ?
C42 C43 1.503(7) . ?
C44 C45 1.380(7) . ?
C45 N10 1.373(6) . ?
C45 C46 1.494(7) . ?
C47 O4 1.217(6) . ?
C47 O3 1.286(6) . ?
C47 C48 1.511(7) . ?
C49 Cl1 1.747(5) . ?
C49 Cl2 1.755(6) . ?
C50 Cl4' 1.667(11) . ?
C50 Cl4 1.707(11) . ?
C50 Cl3 1.754(10) . ?
N1 Pd1 2.056(4) . ?
N3 Pd1 1.960(4) . ?
N5 Pd1 2.081(4) . ?
N6 Pd2 2.071(4) . ?
N8 Pd2 1.959(4) . ?
N10 Pd2 2.082(4) . ?
O1 Pd1 2.059(3) . ?
O3 Pd2 2.072(3) . ?

loop_
_geom_torsion_atom_site_label_1
_geom_torsion_atom_site_label_2
_geom_torsion_atom_site_label_3
_geom_torsion_atom_site_label_4
_geom_torsion
_geom_torsion_site_symmetry_1
_geom_torsion_site_symmetry_2
_geom_torsion_site_symmetry_3
_geom_torsion_site_symmetry_4
_geom_torsion_publ_flag
N1 C2 C3 C4 4.4(8) . . . . ?
C1 C2 C3 C4 -171.6(5) . . . . ?
C2 C3 C4 C6 3.6(8) . . . . ?
C2 C3 C4 C5 -179.9(5) . . . . ?
C3 C4 C6 C7 -3.9(7) . . . . ?
C5 C4 C6 C7 179.6(5) . . . . ?
C4 C6 C7 N1 -4.0(7) . . . . ?
C4 C6 C7 N2 174.0(4) . . . . ?
N2 C8 C9 C14 170.4(4) . . . . ?
N3 C8 C9 C14 -5.4(4) . . . . ?
N2 C8 C9 C10 -9.7(7) . . . . ?
N3 C8 C9 C10 174.6(4) . . . . ?
C14 C9 C10 C11 -1.9(6) . . . . ?
C8 C9 C10 C11 178.2(4) . . . . ?
C9 C10 C11 C12 1.5(7) . . . . ?
C10 C11 C12 C13 0.0(7) . . . . ?
C11 C12 C13 C14 -1.1(7) . . . . ?
C10 C9 C14 C13 0.8(6) . . . . ?
C8 C9 C14 C13 -179.2(4) . . . . ?
C10 C9 C14 C15 179.2(4) . . . . ?
C8 C9 C14 C15 -0.8(4) . . . . ?
C12 C13 C14 C9 0.7(6) . . . . ?
C12 C13 C14 C15 -177.2(4) . . . . ?
C9 C14 C15 N4 -170.3(4) . . . . ?
C13 C14 C15 N4 7.9(7) . . . . ?
C9 C14 C15 N3 6.7(4) . . . . ?
C13 C14 C15 N3 -175.1(4) . . . . ?
N5 C16 C17 C18 2.1(7) . . . . ?
N4 C16 C17 C18 -176.7(4) . . . . ?
C16 C17 C18 C20 2.6(7) . . . . ?
C16 C17 C18 C19 178.2(5) . . . . ?
C17 C18 C20 C21 -2.7(7) . . . . ?
C19 C18 C20 C21 -178.4(5) . . . . ?
C18 C20 C21 N5 -1.8(8) . . . . ?
C18 C20 C21 C22 174.1(5) . . . . ?
N6 C26 C27 C28 -2.1(7) . . . . ?
C25 C26 C27 C28 173.6(5) . . . . ?
C26 C27 C28 C30 -4.3(7) . . . . ?
C26 C27 C28 C29 176.3(5) . . . . ?
C27 C28 C30 C31 4.4(7) . . . . ?
C29 C28 C30 C31 -176.2(5) . . . . ?
C28 C30 C31 N6 1.9(7) . . . . ?
C28 C30 C31 N7 -176.4(4) . . . . ?
N7 C32 C33 C38 -174.2(4) . . . . ?
N8 C32 C33 C38 4.3(5) . . . . ?
N7 C32 C33 C34 1.2(7) . . . . ?
N8 C32 C33 C34 179.7(4) . . . . ?
C38 C33 C34 C35 -1.7(6) . . . . ?
C32 C33 C34 C35 -176.7(4) . . . . ?
C33 C34 C35 C36 0.1(7) . . . . ?
C34 C35 C36 C37 0.7(8) . . . . ?
C35 C36 C37 C38 0.2(7) . . . . ?
C34 C33 C38 C37 2.7(7) . . . . ?
C32 C33 C38 C37 178.7(4) . . . . ?
C34 C33 C38 C39 -175.0(4) . . . . ?
C32 C33 C38 C39 1.0(5) . . . . ?
C36 C37 C38 C33 -1.8(7) . . . . ?
C36 C37 C38 C39 175.2(5) . . . . ?
C33 C38 C39 N9 170.3(4) . . . . ?
C37 C38 C39 N9 -7.1(7) . . . . ?
C33 C38 C39 N8 -6.1(5) . . . . ?
C37 C38 C39 N8 176.5(5) . . . . ?
N10 C40 C41 C42 -5.3(7) . . . . ?
N9 C40 C41 C42 173.9(4) . . . . ?
C40 C41 C42 C44 -0.6(7) . . . . ?
C40 C41 C42 C43 -178.2(5) . . . . ?
C41 C42 C44 C45 3.1(7) . . . . ?
C43 C42 C44 C45 -179.3(5) . . . . ?
C42 C44 C45 N10 0.1(7) . . . . ?
C42 C44 C45 C46 -176.6(5) . . . . ?
N2 C7 N1 C2 -165.9(4) . . . . ?
C6 C7 N1 C2 11.9(6) . . . . ?
N2 C7 N1 Pd1 14.0(6) . . . . ?
C6 C7 N1 Pd1 -168.2(3) . . . . ?
C3 C2 N1 C7 -12.0(7) . . . . ?
C1 C2 N1 C7 164.0(5) . . . . ?
C3 C2 N1 Pd1 168.1(4) . . . . ?
C1 C2 N1 Pd1 -15.9(6) . . . . ?
N3 C8 N2 C7 -7.2(7) . . . . ?
C9 C8 N2 C7 178.2(4) . . . . ?
N1 C7 N2 C8 7.7(7) . . . . ?
C6 C7 N2 C8 -170.2(4) . . . . ?
N2 C8 N3 C15 -165.4(4) . . . . ?
C9 C8 N3 C15 9.8(4) . . . . ?
N2 C8 N3 Pd1 -15.8(6) . . . . ?
C9 C8 N3 Pd1 159.4(3) . . . . ?
N4 C15 N3 C8 166.4(4) . . . . ?
C14 C15 N3 C8 -10.3(4) . . . . ?
N4 C15 N3 Pd1 16.7(6) . . . . ?
C14 C15 N3 Pd1 -160.0(3) . . . . ?
N3 C15 N4 C16 4.4(7) . . . . ?
C14 C15 N4 C16 -179.4(4) . . . . ?
N5 C16 N4 C15 -11.1(7) . . . . ?
C17 C16 N4 C15 167.7(4) . . . . ?
C20 C21 N5 C16 6.4(7) . . . . ?
C22 C21 N5 C16 -169.4(5) . . . . ?
C20 C21 N5 Pd1 -177.6(4) . . . . ?
C22 C21 N5 Pd1 6.6(6) . . . . ?
N4 C16 N5 C21 172.2(4) . . . . ?
C17 C16 N5 C21 -6.5(6) . . . . ?
N4 C16 N5 Pd1 -3.8(6) . . . . ?
C17 C16 N5 Pd1 177.5(3) . . . . ?
C27 C26 N6 C31 8.3(6) . . . . ?
C25 C26 N6 C31 -167.4(4) . . . . ?
C27 C26 N6 Pd2 -168.6(3) . . . . ?
C25 C26 N6 Pd2 15.7(6) . . . . ?
N7 C31 N6 C26 169.9(4) . . . . ?
C30 C31 N6 C26 -8.2(6) . . . . ?
N7 C31 N6 Pd2 -13.3(6) . . . . ?
C30 C31 N6 Pd2 168.6(3) . . . . ?
N8 C32 N7 C31 3.4(7) . . . . ?
C33 C32 N7 C31 -178.4(4) . . . . ?
N6 C31 N7 C32 -6.3(7) . . . . ?
C30 C31 N7 C32 171.9(4) . . . . ?
N9 C39 N8 C32 -167.1(5) . . . . ?
C38 C39 N8 C32 8.9(5) . . . . ?
N9 C39 N8 Pd2 -17.5(6) . . . . ?
C38 C39 N8 Pd2 158.5(3) . . . . ?
N7 C32 N8 C39 170.1(4) . . . . ?
C33 C32 N8 C39 -8.3(4) . . . . ?
N7 C32 N8 Pd2 19.3(6) . . . . ?
C33 C32 N8 Pd2 -159.1(3) . . . . ?
N8 C39 N9 C40 -2.1(8) . . . . ?
C38 C39 N9 C40 -177.6(4) . . . . ?
N10 C40 N9 C39 8.5(7) . . . . ?
C41 C40 N9 C39 -170.7(4) . . . . ?
C41 C40 N10 C45 8.4(6) . . . . ?
N9 C40 N10 C45 -170.7(4) . . . . ?
C41 C40 N10 Pd2 -176.1(3) . . . . ?
N9 C40 N10 Pd2 4.8(6) . . . . ?
C44 C45 N10 C40 -5.9(6) . . . . ?
C46 C45 N10 C40 170.8(4) . . . . ?
C44 C45 N10 Pd2 178.4(3) . . . . ?
C46 C45 N10 Pd2 -4.9(6) . . . . ?
O2' C23 O1 Pd1 -12(4) . . . . ?
O2 C23 O1 Pd1 9(2) . . . . ?
C24 C23 O1 Pd1 176.9(4) . . . . ?
O4 C47 O3 Pd2 3.0(7) . . . . ?
C48 C47 O3 Pd2 -176.2(3) . . . . ?
C8 N3 Pd1 N1 25.7(3) . . . . ?
C15 N3 Pd1 N1 171.7(3) . . . . ?
C8 N3 Pd1 O1 -61.8(6) . . . . ?
C15 N3 Pd1 O1 84.2(6) . . . . ?
C8 N3 Pd1 N5 -168.1(3) . . . . ?
C15 N3 Pd1 N5 -22.0(3) . . . . ?
C7 N1 Pd1 N3 -26.0(3) . . . . ?
C2 N1 Pd1 N3 153.9(4) . . . . ?
C7 N1 Pd1 O1 135.4(3) . . . . ?
C2 N1 Pd1 O1 -44.8(4) . . . . ?
C7 N1 Pd1 N5 -115.7(6) . . . . ?
C2 N1 Pd1 N5 64.2(7) . . . . ?
C23 O1 Pd1 N3 1.8(7) . . . . ?
C23 O1 Pd1 N1 -85.4(4) . . . . ?
C23 O1 Pd1 N5 107.7(4) . . . . ?
C21 N5 Pd1 N3 -159.1(4) . . . . ?
C16 N5 Pd1 N3 16.8(3) . . . . ?
C21 N5 Pd1 N1 -69.7(7) . . . . ?
C16 N5 Pd1 N1 106.2(6) . . . . ?
C21 N5 Pd1 O1 38.9(4) . . . . ?
C16 N5 Pd1 O1 -145.3(3) . . . . ?
C39 N8 Pd2 N6 -173.4(3) . . . . ?
C32 N8 Pd2 N6 -27.0(3) . . . . ?
C39 N8 Pd2 O3 -85.3(5) . . . . ?
C32 N8 Pd2 O3 61.1(6) . . . . ?
C39 N8 Pd2 N10 21.6(3) . . . . ?
C32 N8 Pd2 N10 168.0(3) . . . . ?
C26 N6 Pd2 N8 -157.7(3) . . . . ?
C31 N6 Pd2 N8 25.5(3) . . . . ?
C26 N6 Pd2 O3 42.0(3) . . . . ?
C31 N6 Pd2 O3 -134.7(3) . . . . ?
C26 N6 Pd2 N10 -69.2(7) . . . . ?
C31 N6 Pd2 N10 114.1(6) . . . . ?
C47 O3 Pd2 N8 39.2(6) . . . . ?
C47 O3 Pd2 N6 127.4(3) . . . . ?
C47 O3 Pd2 N10 -66.6(3) . . . . ?
C40 N10 Pd2 N8 -16.2(3) . . . . ?
C45 N10 Pd2 N8 159.2(3) . . . . ?
C40 N10 Pd2 N6 -104.9(6) . . . . ?
C45 N10 Pd2 N6 70.6(7) . . . . ?
C40 N10 Pd2 O3 144.8(3) . . . . ?
C45 N10 Pd2 O3 -39.8(3) . . . . ?
